data_9008396
loop_
_publ_author_name
'Walitzi, E. M.'
'Walter, F.'
'Ettinger, K.'

_publ_section_title
;Verfeinerung der kristallstruktur von anthophyllit vom Ochsenkogel/Gleinalpe,
 Osterreich
;
_journal_name_full 'Zeitschrift fur Kristallographie'
_journal_page_first 237
_journal_page_last 244
_journal_volume 188
_journal_year 1989
_chemical_formula_sum 'Al0.05 Ca0.02 Fe1.24 H2 Mg5.71 Mn0.02 Na0.01 O24 Si7.95'
_chemical_name_mineral Anthophyllite
_space_group_IT_number 62
_symmetry_space_group_name_Hall '-P 2ac 2n'
_symmetry_space_group_name_H-M 'P n m a'
_cell_angle_alpha 90
_cell_angle_beta 90
_cell_angle_gamma 90
_cell_formula_units_Z 4
_cell_length_a 18.544
_cell_length_b 18.026
_cell_length_c 5.282
_cell_volume 1765.636
_database_code_amcsd 0010994
_exptl_crystal_density_diffrn 3.088
_cod_original_formula_sum 'Na.01 Ca.02 Mg5.71 Fe1.24 Mn.02 (Si7.95 Al.05) O24 H2'
_cod_database_code 9008396

loop_
_space_group_symop_operation_xyz
x,y,z
x,1/2-y,z
-x,1/2+y,-z
1/2-x,1/2+y,1/2+z
1/2+x,1/2-y,1/2-z
1/2+x,y,1/2-z
1/2-x,-y,1/2+z
-x,-y,-z

loop_
_atom_site_aniso_label
_atom_site_aniso_U_11
_atom_site_aniso_U_22
_atom_site_aniso_U_33
_atom_site_aniso_U_12
_atom_site_aniso_U_13
_atom_site_aniso_U_23
Na4 0.01150 0.01130 0.00780 0.00170 0.00310 0.00150
Ca4 0.01150 0.01130 0.00780 0.00170 0.00310 0.00150
Mg4 0.01150 0.01130 0.00780 0.00170 0.00310 0.00150
Fe4 0.01150 0.01130 0.00780 0.00170 0.00310 0.00150
Mn4 0.01150 0.01130 0.00780 0.00170 0.00310 0.00150
Fel 0.00890 0.00520 0.00700 -0.00010 -0.00050 0.00050
Mgl 0.00890 0.00520 0.00700 -0.00010 -0.00050 0.00050
Mg2 0.00890 0.00480 0.00720 -0.00010 -0.00040 -0.00010
Fe3 0.00750 0.00580 0.00630 0.00000 -0.00170 0.00000
Mg3 0.00750 0.00580 0.00630 0.00000 -0.00170 0.00000
Si1A 0.00640 0.00520 0.00570 -0.00010 0.00040 -0.00090
Al1A 0.00640 0.00520 0.00570 -0.00010 0.00040 -0.00090
Si1B 0.00630 0.00520 0.00680 -0.00010 -0.00090 -0.00020
Al1B 0.00630 0.00520 0.00680 -0.00010 -0.00090 -0.00020
Si2A 0.00660 0.00620 0.00660 0.00020 -0.00060 -0.00040
Al2A 0.00660 0.00620 0.00660 0.00020 -0.00060 -0.00040
Si2B 0.00790 0.00650 0.00560 -0.00100 0.00050 -0.00060
Al2B 0.00790 0.00650 0.00560 -0.00100 0.00050 -0.00060
O1A 0.00890 0.00630 0.00920 -0.00010 0.00060 0.00100
O1B 0.01130 0.00730 0.00730 0.00090 -0.00110 -0.00020
O2A 0.00910 0.00850 0.00630 -0.00010 -0.00010 0.00090
O2B 0.00660 0.01020 0.01040 -0.00090 -0.00160 0.00010
O-H3A 0.01240 0.00760 0.00900 0.00000 0.00110 0.00000
O-H3B 0.01300 0.00720 0.00470 0.00000 0.00070 0.00000
O4A 0.01260 0.01010 0.00970 0.00360 0.00140 -0.00060
O4B 0.00940 0.00880 0.01120 -0.00220 0.00020 0.00270
O5A 0.01030 0.01350 0.00730 -0.00020 -0.00150 0.00310
O5B 0.00800 0.00820 0.00620 -0.00230 -0.00150 0.00250
O6A 0.01160 0.01040 0.00770 -0.00140 0.00100 -0.00470
O6B 0.01120 0.01210 0.01000 0.00220 -0.00010 -0.00250
O7A 0.01380 0.00360 0.01310 0.00000 -0.00340 0.00000
O7B 0.00800 0.00710 0.01820 0.00000 0.00140 0.00000

loop_
_atom_site_label
_atom_site_fract_x
_atom_site_fract_y
_atom_site_fract_z
_atom_site_occupancy
_atom_site_U_iso_or_equiv
Na4 0.12390 -0.00940 0.38970 0.00500 0.01013
Ca4 0.12390 -0.00940 0.38970 0.01000 0.01013
Mg4 0.12390 -0.00940 0.38970 0.38000 0.01013
Fe4 0.12390 -0.00940 0.38970 0.59500 0.01013
Mn4 0.12390 -0.00940 0.38970 0.01000 0.01013
Fel 0.12510 0.16340 0.39300 0.02000 0.00709
Mgl 0.12510 0.16340 0.39300 0.98000 0.00709
Mg2 0.12500 0.07310 -0.10840 1.00000 0.00697
Fe3 0.12550 0.25000 -0.10700 0.01000 0.00659
Mg3 0.12550 0.25000 -0.10700 0.99000 0.00659
Si1A 0.23050 -0.16550 -0.43300 0.99375 0.00570
Al1A 0.23050 -0.16550 -0.43300 0.00625 0.00570
Si1B 0.01860 -0.16640 0.27430 0.99375 0.00608
Al1B 0.01860 -0.16640 0.27430 0.00625 0.00608
Si2A 0.22710 -0.07980 0.06370 0.99375 0.00646
Al2A 0.22710 -0.07980 0.06370 0.00625 0.00646
Si2B 0.02450 -0.08170 -0.22460 0.99375 0.00671
Al2B 0.02450 -0.08170 -0.22460 0.00625 0.00671
O1A 0.18250 0.16350 0.05990 1.00000 0.00811
O1B 0.06820 0.16360 -0.27250 1.00000 0.00861
O2A 0.18570 0.07730 -0.43700 1.00000 0.00798
O2B 0.06310 0.07720 0.22090 1.00000 0.00899
O-H3A 0.18310 0.25000 -0.44270 1.00000 0.00963
O-H3B 0.06970 0.25000 0.22700 1.00000 0.00823
O4A 0.18680 -0.00120 0.07430 1.00000 0.01077
O4B 0.06680 -0.00680 -0.29080 1.00000 0.00975
O5A 0.19730 -0.11780 0.33210 1.00000 0.01039
O5B 0.05040 -0.11180 0.05650 1.00000 0.00747
O6A 0.20030 -0.13100 -0.17120 1.00000 0.00988
O6B 0.04860 -0.14040 -0.44960 1.00000 0.01115
O7A 0.20250 0.75000 0.54050 1.00000 0.01013
O7B 0.04640 0.75000 0.22200 1.00000 0.01115

loop_
_cod_changelog_entry_id
_cod_changelog_entry_author
_cod_changelog_entry_date
_cod_changelog_entry_text
1
;cod-tools version 3.10.1
Id: cif_fix_AMCSD_aniso_labels 10200 2024-08-01 14:09:44Z saulius
;
2024-08-02T12:21:12+03:00
;Changed the following '_atom_site_aniso_label' values:
'OH3A' -> 'O-H3A'
'OH3B' -> 'O-H3B'
;

loop_
_cod_related_entry_id
_cod_related_entry_database
_cod_related_entry_code
1 AMCSD 0010994
